data_4079320
loop_
_publ_author_name
'Joslin, Evan E.'
'McMullin, Claire L.'
'Gunnoe, T. Brent'
'Cundari, Thomas R.'
'Sabat, Michal'
'Myers, William H.'

_publ_section_title
;
 Catalytic Hydroarylation of Ethylene Using TpRu(L)(NCMe)Ph (L =
 2,6,7-Trioxa-1-phosphabicyclo[2,2,1]heptane): Comparison to
 TpRu(L&#x2032;)(NCMe)Ph Systems (L&#x2032; = CO, PMe3, P(pyr)3, or
 P(OCH2)3CEt)
;
_journal_issue 19
_journal_name_full Organometallics
_journal_page_first 6851
_journal_paper_doi 10.1021/om300676e
_journal_volume 31
_journal_year 2012
_chemical_formula_sum 'C22 H27 B Cl2 N7 O3 P Ru'
_chemical_formula_weight 651.26
_chemical_name_systematic
; 
 ? 
;
_space_group_IT_number 2
_symmetry_cell_setting triclinic
_symmetry_space_group_name_Hall '-P 1'
_symmetry_space_group_name_H-M 'P -1'
_atom_sites_solution_hydrogens geom
_atom_sites_solution_primary direct
_atom_sites_solution_secondary difmap
_audit_creation_method SHELXL-97
_cell_angle_alpha 81.2780(10)
_cell_angle_beta 88.8460(10)
_cell_angle_gamma 75.7260(10)
_cell_formula_units_Z 2
_cell_length_a 7.8849(2)
_cell_length_b 12.4914(3)
_cell_length_c 14.3261(3)
_cell_measurement_reflns_used 5940
_cell_measurement_temperature 153(2)
_cell_measurement_theta_max 30.91
_cell_measurement_theta_min 2.39
_cell_volume 1351.43(6)
_computing_cell_refinement 'Bruker SAINT'
_computing_data_collection 'Bruker APEX2'
_computing_data_reduction 'Bruker SAINT'
_computing_molecular_graphics 'Bruker SHELXTL'
_computing_publication_material 'Bruker SHELXTL'
_computing_structure_refinement 'SHELXL-97 (Sheldrick, 2008)'
_computing_structure_solution 'SHELXS-97 (Sheldrick, 2008)'
_diffrn_ambient_temperature 153(2)
_diffrn_measured_fraction_theta_full 0.982
_diffrn_measured_fraction_theta_max 0.982
_diffrn_measurement_device_type 'Bruker APEX-II CCD'
_diffrn_measurement_method '\f and \w scans'
_diffrn_radiation_monochromator graphite
_diffrn_radiation_source 'fine-focus sealed tube'
_diffrn_radiation_type MoK\a
_diffrn_radiation_wavelength 0.71073
_diffrn_reflns_av_R_equivalents 0.0252
_diffrn_reflns_av_sigmaI/netI 0.0423
_diffrn_reflns_limit_h_max 11
_diffrn_reflns_limit_h_min -8
_diffrn_reflns_limit_k_max 18
_diffrn_reflns_limit_k_min -17
_diffrn_reflns_limit_l_max 21
_diffrn_reflns_limit_l_min -20
_diffrn_reflns_number 15272
_diffrn_reflns_theta_full 32.46
_diffrn_reflns_theta_max 32.46
_diffrn_reflns_theta_min 1.44
_exptl_absorpt_coefficient_mu 0.876
_exptl_absorpt_correction_T_max 0.9332
_exptl_absorpt_correction_T_min 0.7099
_exptl_absorpt_correction_type empirical
_exptl_absorpt_process_details 'Bruker SADABS'
_exptl_crystal_colour colourless
_exptl_crystal_density_diffrn 1.600
_exptl_crystal_density_meas ?
_exptl_crystal_density_method 'not measured'
_exptl_crystal_description plate
_exptl_crystal_F_000 660
_exptl_crystal_size_max 0.42
_exptl_crystal_size_mid 0.19
_exptl_crystal_size_min 0.08
_refine_diff_density_max 1.201
_refine_diff_density_min -0.831
_refine_diff_density_rms 0.103
_refine_ls_extinction_coef 0
_refine_ls_extinction_method none
_refine_ls_goodness_of_fit_ref 0.898
_refine_ls_hydrogen_treatment mixed
_refine_ls_matrix_type full
_refine_ls_number_parameters 340
_refine_ls_number_reflns 8019
_refine_ls_number_restraints 0
_refine_ls_restrained_S_all 0.898
_refine_ls_R_factor_all 0.0495
_refine_ls_R_factor_gt 0.0386
_refine_ls_shift/su_max 0.001
_refine_ls_shift/su_mean 0.000
_refine_ls_structure_factor_coef Fsqd
_refine_ls_weighting_details 'calc w=1/[\s^2^(Fo^2^)+(0.1000P)^2^+0.0000P] where P=(Fo^2^+2Fc^2^)/3'
_refine_ls_weighting_scheme calc
_refine_ls_wR_factor_gt 0.1110
_refine_ls_wR_factor_ref 0.1224
_reflns_number_gt 6775
_reflns_number_total 9733
_reflns_threshold_expression >2sigma(I)
_cod_data_source_file om300676e_si_001.cif
_cod_data_source_block C22H27BN7O3PCl2Ru
_cod_depositor_comments
;
The following automatic conversions were performed:

'_symmetry_cell_setting' value 'Triclinic' changed to 'triclinic'
according to /home/saulius/struct/CIF-dictionaries/cif_core.dic
dictionary named 'cif_core.dic' version 2.4.2 from 2011-04-26.

Automatic conversion script
Id: cif_fix_values 1891 2012-01-12 08:04:46Z andrius 

The following automatic conversions were performed:

'_exptl_crystal_density_meas' value 'not measured' was changed to '?'
- the value is perceived as not measured.

Automatic conversion script
Id: cif_fix_values 3008 2015-01-20 13:52:24Z robertas 
;
_cod_original_sg_symbol_H-M P-1
_cod_database_code 4079320

loop_
_symmetry_equiv_pos_as_xyz
'x, y, z'
'-x, -y, -z'

loop_
_atom_site_label
_atom_site_type_symbol
_atom_site_fract_x
_atom_site_fract_y
_atom_site_fract_z
_atom_site_U_iso_or_equiv
_atom_site_adp_type
_atom_site_occupancy
_atom_site_symmetry_multiplicity
_atom_site_calc_flag
_atom_site_refinement_flags
Ru Ru 0.69093(2) 0.727151(14) 0.694517(11) 0.01626(7) Uani 1 1 d .
Cl1 Cl 0.95001(19) 0.79922(13) 0.06338(12) 0.0922(4) Uani 1 1 d .
Cl2 Cl 0.59990(19) 0.89215(10) 0.13042(7) 0.0687(3) Uani 1 1 d .
P1 P 0.80563(8) 0.72732(5) 0.55630(4) 0.01746(12) Uani 1 1 d .
O1 O 1.0164(3) 0.71035(18) 0.54694(13) 0.0298(4) Uani 1 1 d .
O2 O 0.7987(3) 0.63365(14) 0.48830(12) 0.0238(4) Uani 1 1 d .
O3 O 0.7373(3) 0.83262(15) 0.47271(12) 0.0329(5) Uani 1 1 d .
N1 N 0.4530(3) 0.80960(17) 0.64096(14) 0.0203(4) Uani 1 1 d .
N2 N 0.6287(3) 0.56600(17) 0.70102(14) 0.0209(4) Uani 1 1 d .
N3 N 0.6696(3) 0.49150(16) 0.78241(14) 0.0208(4) Uani 1 1 d .
N4 N 0.5778(3) 0.72470(17) 0.83054(14) 0.0206(4) Uani 1 1 d .
N5 N 0.6207(3) 0.63030(17) 0.89512(14) 0.0207(4) Uani 1 1 d .
N6 N 0.9241(3) 0.64090(16) 0.76392(14) 0.0191(4) Uani 1 1 d .
N7 N 0.9218(3) 0.55705(16) 0.83744(13) 0.0195(4) Uani 1 1 d .
C1 C 1.0691(4) 0.6711(2) 0.45792(18) 0.0294(5) Uani 1 1 d .
H1A H 1.1435 0.5957 0.4685 0.035 Uiso 1 1 calc R
H1B H 1.1318 0.7197 0.4204 0.035 Uiso 1 1 calc R
C2 C 0.7919(4) 0.7955(2) 0.38312(17) 0.0303(6) Uani 1 1 d .
H2A H 0.8639 0.8410 0.3496 0.036 Uiso 1 1 calc R
H2B H 0.6911 0.8000 0.3437 0.036 Uiso 1 1 calc R
C3 C 0.8971(4) 0.6741(2) 0.40886(17) 0.0234(5) Uani 1 1 d .
C4 C 0.9182(4) 0.6039(3) 0.3311(2) 0.0346(6) Uani 1 1 d .
H4A H 0.9772 0.5282 0.3556 0.052 Uiso 1 1 calc R
H4B H 0.9859 0.6328 0.2816 0.052 Uiso 1 1 calc R
H4C H 0.8050 0.6057 0.3065 0.052 Uiso 1 1 calc R
C5 C 0.7412(3) 0.8813(2) 0.70670(16) 0.0209(4) Uani 1 1 d .
C6 C 0.6729(4) 0.9799(2) 0.64438(19) 0.0255(5) Uani 1 1 d .
H6 H 0.6074 0.9768 0.5920 0.031 Uiso 1 1 calc R
C7 C 0.7002(4) 1.0829(2) 0.6584(2) 0.0312(6) Uani 1 1 d .
H7 H 0.6528 1.1467 0.6157 0.037 Uiso 1 1 calc R
C8 C 0.7971(4) 1.0903(2) 0.7354(2) 0.0341(6) Uani 1 1 d .
H8 H 0.8159 1.1587 0.7444 0.041 Uiso 1 1 calc R
C9 C 0.8661(4) 0.9946(2) 0.7991(2) 0.0340(6) Uani 1 1 d .
H9 H 0.9318 0.9987 0.8510 0.041 Uiso 1 1 calc R
C10 C 0.8368(4) 0.8923(2) 0.78534(19) 0.0274(5) Uani 1 1 d .
H10 H 0.8819 0.8294 0.8295 0.033 Uiso 1 1 calc R
C11 C 0.3155(3) 0.8607(2) 0.61604(17) 0.0225(5) Uani 1 1 d .
C12 C 0.1433(4) 0.9282(2) 0.5859(2) 0.0310(6) Uani 1 1 d .
H12A H 0.0744 0.9447 0.6404 0.046 Uiso 1 1 calc R
H12B H 0.0874 0.8880 0.5492 0.046 Uiso 1 1 calc R
H12C H 0.1537 0.9966 0.5483 0.046 Uiso 1 1 calc R
C13 C 0.6261(4) 0.3959(2) 0.77252(19) 0.0255(5) Uani 1 1 d .
H13 H 0.6410 0.3328 0.8182 0.031 Uiso 1 1 calc R
C14 C 0.5567(4) 0.4077(2) 0.6841(2) 0.0301(6) Uani 1 1 d .
H14 H 0.5156 0.3551 0.6576 0.036 Uiso 1 1 calc R
C15 C 0.5602(4) 0.5156(2) 0.64158(18) 0.0261(5) Uani 1 1 d .
H15 H 0.5203 0.5474 0.5806 0.031 Uiso 1 1 calc R
C16 C 0.5279(4) 0.6467(2) 0.97415(17) 0.0277(5) Uani 1 1 d .
H16 H 0.5343 0.5945 1.0285 0.033 Uiso 1 1 calc R
C17 C 0.4228(4) 0.7531(2) 0.9609(2) 0.0348(6) Uani 1 1 d .
H17 H 0.3451 0.7873 1.0035 0.042 Uiso 1 1 calc R
C18 C 0.4577(4) 0.7991(2) 0.86984(18) 0.0278(5) Uani 1 1 d .
H18 H 0.4049 0.8711 0.8407 0.033 Uiso 1 1 calc R
C19 C 1.0834(3) 0.5160(2) 0.87528(17) 0.0244(5) Uani 1 1 d .
H19 H 1.1151 0.4583 0.9257 0.029 Uiso 1 1 calc R
C20 C 1.1947(4) 0.5736(2) 0.82711(18) 0.0274(5) Uani 1 1 d .
H20 H 1.3137 0.5637 0.8384 0.033 Uiso 1 1 calc R
C21 C 1.0900(3) 0.6495(2) 0.75827(17) 0.0229(5) Uani 1 1 d .
H21 H 1.1297 0.6999 0.7139 0.028 Uiso 1 1 calc R
C22 C 0.7455(6) 0.8855(5) 0.0348(3) 0.0721(14) Uani 1 1 d .
H22A H 0.6951 0.8593 -0.0159 0.087 Uiso 1 1 calc R
H22B H 0.7578 0.9602 0.0115 0.087 Uiso 1 1 calc R
B1 B 0.7502(4) 0.5252(2) 0.86767(19) 0.0207(5) Uani 1 1 d .
H1BO H 0.765(4) 0.458(2) 0.9241(19) 0.015(7) Uiso 1 1 d .

loop_
_atom_site_aniso_label
_atom_site_aniso_U_11
_atom_site_aniso_U_22
_atom_site_aniso_U_33
_atom_site_aniso_U_23
_atom_site_aniso_U_13
_atom_site_aniso_U_12
Ru 0.01430(10) 0.01811(10) 0.01560(10) -0.00140(6) 0.00255(6) -0.00340(7)
Cl1 0.0557(8) 0.0980(10) 0.1084(11) -0.0068(9) -0.0097(7) 0.0039(7)
Cl2 0.0866(9) 0.0680(6) 0.0476(5) -0.0148(5) 0.0178(5) -0.0093(6)
P1 0.0176(3) 0.0179(3) 0.0170(2) -0.0026(2) 0.0038(2) -0.0048(2)
O1 0.0202(9) 0.0509(12) 0.0236(8) -0.0127(8) 0.0074(7) -0.0153(8)
O2 0.0268(9) 0.0255(8) 0.0228(8) -0.0075(7) 0.0094(7) -0.0120(7)
O3 0.0500(13) 0.0222(8) 0.0186(8) 0.0005(7) 0.0092(8) 0.0033(8)
N1 0.0169(9) 0.0221(9) 0.0211(9) -0.0002(7) 0.0027(7) -0.0054(7)
N2 0.0178(10) 0.0218(9) 0.0225(9) -0.0029(7) 0.0029(7) -0.0044(7)
N3 0.0206(10) 0.0188(9) 0.0229(9) -0.0021(7) 0.0045(8) -0.0057(7)
N4 0.0174(9) 0.0230(9) 0.0201(9) -0.0023(7) 0.0039(7) -0.0036(8)
N5 0.0193(10) 0.0244(9) 0.0183(8) -0.0013(7) 0.0044(7) -0.0065(8)
N6 0.0178(9) 0.0199(9) 0.0187(8) -0.0010(7) 0.0017(7) -0.0045(7)
N7 0.0167(9) 0.0220(9) 0.0185(8) -0.0015(7) 0.0017(7) -0.0037(7)
C1 0.0248(13) 0.0396(14) 0.0248(11) -0.0084(11) 0.0095(10) -0.0083(11)
C2 0.0372(15) 0.0315(13) 0.0175(10) -0.0008(9) 0.0060(10) -0.0019(11)
C3 0.0257(12) 0.0253(11) 0.0204(10) -0.0049(9) 0.0072(9) -0.0083(9)
C4 0.0391(17) 0.0417(15) 0.0304(13) -0.0191(12) 0.0127(12) -0.0166(13)
C5 0.0185(11) 0.0246(11) 0.0203(10) -0.0058(8) 0.0069(8) -0.0057(9)
C6 0.0215(12) 0.0235(11) 0.0306(12) -0.0037(9) 0.0051(10) -0.0045(9)
C7 0.0340(15) 0.0198(11) 0.0388(14) -0.0034(10) 0.0131(12) -0.0060(10)
C8 0.0415(17) 0.0252(12) 0.0405(15) -0.0124(11) 0.0140(13) -0.0139(12)
C9 0.0408(17) 0.0353(14) 0.0317(13) -0.0139(11) 0.0064(12) -0.0156(12)
C10 0.0307(14) 0.0260(12) 0.0263(11) -0.0056(10) 0.0045(10) -0.0079(10)
C11 0.0220(12) 0.0223(10) 0.0234(10) -0.0005(9) 0.0034(9) -0.0080(9)
C12 0.0201(12) 0.0267(12) 0.0420(15) 0.0028(11) -0.0037(11) -0.0026(10)
C13 0.0243(12) 0.0200(10) 0.0331(12) -0.0056(9) 0.0112(10) -0.0068(9)
C14 0.0255(13) 0.0347(13) 0.0372(14) -0.0163(11) 0.0092(11) -0.0149(11)
C15 0.0227(12) 0.0323(12) 0.0263(11) -0.0097(10) 0.0051(10) -0.0097(10)
C16 0.0292(14) 0.0342(13) 0.0190(10) -0.0040(9) 0.0069(9) -0.0073(11)
C17 0.0359(16) 0.0364(14) 0.0268(12) -0.0047(11) 0.0134(11) 0.0001(12)
C18 0.0288(14) 0.0255(11) 0.0264(11) -0.0041(9) 0.0069(10) -0.0022(10)
C19 0.0184(11) 0.0304(12) 0.0213(10) -0.0029(9) -0.0017(9) -0.0006(9)
C20 0.0184(12) 0.0372(13) 0.0268(12) -0.0048(10) -0.0021(9) -0.0070(10)
C21 0.0193(11) 0.0268(11) 0.0242(10) -0.0042(9) 0.0029(9) -0.0086(9)
C22 0.052(3) 0.102(4) 0.049(2) -0.001(2) 0.0056(19) -0.001(3)
B1 0.0178(12) 0.0214(11) 0.0208(11) -0.0001(9) 0.0026(9) -0.0032(9)

loop_
_atom_type_symbol
_atom_type_description
_atom_type_scat_dispersion_real
_atom_type_scat_dispersion_imag
_atom_type_scat_source
C C 0.0033 0.0016 'International Tables Vol C Tables 4.2.6.8 and 6.1.1.4'
H H 0.0000 0.0000 'International Tables Vol C Tables 4.2.6.8 and 6.1.1.4'
B B 0.0013 0.0007 'International Tables Vol C Tables 4.2.6.8 and 6.1.1.4'
N N 0.0061 0.0033 'International Tables Vol C Tables 4.2.6.8 and 6.1.1.4'
O O 0.0106 0.0060 'International Tables Vol C Tables 4.2.6.8 and 6.1.1.4'
P P 0.1023 0.0942 'International Tables Vol C Tables 4.2.6.8 and 6.1.1.4'
Ru Ru -1.2594 0.8363 'International Tables Vol C Tables 4.2.6.8 and 6.1.1.4'
Cl Cl 0.1484 0.1585 'International Tables Vol C Tables 4.2.6.8 and 6.1.1.4'

loop_
_geom_angle_atom_site_label_1
_geom_angle_atom_site_label_2
_geom_angle_atom_site_label_3
_geom_angle
N1 Ru N6 173.83(8)
N1 Ru C5 88.55(9)
N6 Ru C5 91.70(9)
N1 Ru N4 87.54(8)
N6 Ru N4 86.30(8)
C5 Ru N4 88.95(8)
N1 Ru P1 92.58(6)
N6 Ru P1 93.57(6)
C5 Ru P1 91.83(6)
N4 Ru P1 179.21(6)
N1 Ru N2 92.16(8)
N6 Ru N2 86.80(8)
C5 Ru N2 172.53(8)
N4 Ru N2 83.65(8)
P1 Ru N2 95.57(6)
O1 P1 O3 100.27(12)
O1 P1 O2 93.56(10)
O3 P1 O2 93.76(10)
O1 P1 Ru 119.21(7)
O3 P1 Ru 120.47(7)
O2 P1 Ru 123.35(7)
O1 P1 C3 69.84(9)
O3 P1 C3 70.30(9)
O2 P1 C3 37.84(9)
Ru P1 C3 161.17(7)
C1 O1 P1 108.52(16)
C3 O2 P1 98.56(14)
C2 O3 P1 107.95(16)
C11 N1 Ru 175.0(2)
C15 N2 N3 106.6(2)
C15 N2 Ru 135.41(17)
N3 N2 Ru 118.01(15)
C13 N3 N2 109.6(2)
C13 N3 B1 130.6(2)
N2 N3 B1 119.80(18)
C18 N4 N5 106.9(2)
C18 N4 Ru 133.17(17)
N5 N4 Ru 119.86(15)
C16 N5 N4 109.4(2)
C16 N5 B1 131.3(2)
N4 N5 B1 119.17(19)
C21 N6 N7 105.90(19)
C21 N6 Ru 134.98(17)
N7 N6 Ru 119.03(15)
C19 N7 N6 109.5(2)
C19 N7 B1 129.4(2)
N6 N7 B1 121.05(19)
O1 C1 C3 104.5(2)
O3 C2 C3 105.16(19)
O2 C3 C4 112.8(2)
O2 C3 C1 101.24(19)
C4 C3 C1 114.0(2)
O2 C3 C2 101.7(2)
C4 C3 C2 115.9(2)
C1 C3 C2 109.6(2)
O2 C3 P1 43.60(9)
C4 C3 P1 156.40(19)
C1 C3 P1 76.91(13)
C2 C3 P1 76.53(13)
C6 C5 C10 116.0(2)
C6 C5 Ru 123.78(19)
C10 C5 Ru 120.01(18)
C7 C6 C5 122.0(3)
C8 C7 C6 120.4(3)
C7 C8 C9 119.3(3)
C8 C9 C10 120.1(3)
C9 C10 C5 122.2(3)
N1 C11 C12 178.1(3)
N3 C13 C14 108.3(2)
C13 C14 C15 105.4(2)
N2 C15 C14 110.1(2)
N5 C16 C17 108.5(2)
C16 C17 C18 105.1(2)
N4 C18 C17 110.1(2)
N7 C19 C20 108.8(2)
C19 C20 C21 104.7(2)
N6 C21 C20 111.1(2)
Cl1 C22 Cl2 113.7(3)
N7 B1 N3 108.99(19)
N7 B1 N5 108.0(2)
N3 B1 N5 107.8(2)

loop_
_geom_bond_atom_site_label_1
_geom_bond_atom_site_label_2
_geom_bond_distance
Ru N1 2.009(2)
Ru N6 2.074(2)
Ru C5 2.092(2)
Ru N4 2.126(2)
Ru P1 2.1602(6)
Ru N2 2.175(2)
Cl1 C22 1.722(5)
Cl2 C22 1.768(5)
P1 O1 1.628(2)
P1 O3 1.6289(19)
P1 O2 1.6432(18)
P1 C3 2.356(2)
O1 C1 1.452(3)
O2 C3 1.462(3)
O3 C2 1.452(3)
N1 C11 1.147(3)
N2 C15 1.327(3)
N2 N3 1.367(3)
N3 C13 1.349(3)
N3 B1 1.546(3)
N4 C18 1.335(3)
N4 N5 1.359(3)
N5 C16 1.350(3)
N5 B1 1.549(3)
N6 C21 1.338(3)
N6 N7 1.371(3)
N7 C19 1.342(3)
N7 B1 1.538(3)
C1 C3 1.530(4)
C2 C3 1.532(4)
C3 C4 1.501(3)
C5 C6 1.400(3)
C5 C10 1.411(4)
C6 C7 1.400(4)
C7 C8 1.381(4)
C8 C9 1.388(4)
C9 C10 1.395(4)
C11 C12 1.445(4)
C13 C14 1.363(4)
C14 C15 1.399(4)
C16 C17 1.370(4)
C17 C18 1.394(4)
C19 C20 1.379(4)
C20 C21 1.384(4)
